data_4110344
loop_
_publ_author_name
'Wen-Guan Lu'
'Cheng-Yong Su'
'Tong-Bu Lu'
'Long Jiang'
'Jia-Mei Chen'

_publ_section_title
;
 Two Stable 3D Metal-Organic Frameworks Constructed by Nanoscale Cages via
 Sharing the Single-Layer Walls
;
_journal_name_full 'Journal of the American Chemical Society'
_journal_page_first 34
_journal_page_last 35
_journal_paper_doi 10.1021/ja0567337
_journal_volume 128
_journal_year 2006
_chemical_formula_sum 'C60 H44 Cd7 N18 Na4 O31'
_chemical_formula_weight 2391.88
_chemical_name_common '[Cd7(C5HN2O4)6].Na4.(H2O)7.(C10H8N2)3'
_chemical_name_systematic
; 
 ? 
;
_space_group_IT_number 190
_symmetry_cell_setting hexagonal
_symmetry_space_group_name_Hall 'P -6c -2c'
_symmetry_space_group_name_H-M 'P -6 2 c'
_atom_sites_solution_hydrogens geom
_atom_sites_solution_primary direct
_atom_sites_solution_secondary difmap
_audit_creation_method SHELXL-97
_cell_angle_alpha 90.00
_cell_angle_beta 90.00
_cell_angle_gamma 120.00
_cell_formula_units_Z 2
_cell_length_a 14.2165(8)
_cell_length_b 14.2165(8)
_cell_length_c 21.748(2)
_cell_measurement_reflns_used 5801
_cell_measurement_temperature 293(2)
_cell_measurement_theta_max 25.99
_cell_measurement_theta_min 1.78
_cell_volume 3806.6(5)
_computing_cell_refinement 'SAINT V.6.22'
_computing_data_collection 'SMART V.5.618'
_computing_data_reduction 'SAINT V.6.22'
_computing_molecular_graphics 'SHELXTL (Siemens, 1996)'
_computing_publication_material CIFTAB
_computing_structure_refinement 'SHELXL-97 (Sheldrick, 1997)'
_computing_structure_solution 'SHELXS-97 (Sheldrick, 1990)'
_diffrn_ambient_temperature 293(2)
_diffrn_detector_area_resol_mean '8.33 mm^-1^'
_diffrn_measured_fraction_theta_full 1.000
_diffrn_measured_fraction_theta_max 1.000
_diffrn_measurement_device_type 'Brucker SMART 1000'
_diffrn_measurement_method 'omega scans'
_diffrn_radiation_monochromator graphite
_diffrn_radiation_source 'fine-focus sealed tube'
_diffrn_radiation_type MoK\a
_diffrn_radiation_wavelength 0.71073
_diffrn_reflns_av_R_equivalents 0.0633
_diffrn_reflns_av_sigmaI/netI 0.0357
_diffrn_reflns_limit_h_max 17
_diffrn_reflns_limit_h_min -13
_diffrn_reflns_limit_k_max 16
_diffrn_reflns_limit_k_min -17
_diffrn_reflns_limit_l_max 26
_diffrn_reflns_limit_l_min -26
_diffrn_reflns_number 21995
_diffrn_reflns_theta_full 25.99
_diffrn_reflns_theta_max 25.99
_diffrn_reflns_theta_min 1.65
_diffrn_standards_decay_% 0
_diffrn_standards_interval_count 0
_diffrn_standards_interval_time 0
_diffrn_standards_number 0
_exptl_absorpt_coefficient_mu 2.039
_exptl_absorpt_correction_T_max 0.8705
_exptl_absorpt_correction_T_min 0.7232
_exptl_absorpt_correction_type multi-scan
_exptl_absorpt_process_details 'SADABS V2.03'
_exptl_crystal_colour colorless
_exptl_crystal_density_diffrn 2.086
_exptl_crystal_description plate
_exptl_crystal_F_000 2314
_exptl_crystal_size_max 0.17
_exptl_crystal_size_mid 0.17
_exptl_crystal_size_min 0.07
_refine_diff_density_max 1.290
_refine_diff_density_min -2.067
_refine_diff_density_rms 0.205
_refine_ls_abs_structure_details 'Flack H D (1983), Acta Cryst. A39, 876-881'
_refine_ls_abs_structure_Flack 0.46(11)
_refine_ls_extinction_method none
_refine_ls_goodness_of_fit_ref 1.081
_refine_ls_hydrogen_treatment constr
_refine_ls_matrix_type full
_refine_ls_number_parameters 251
_refine_ls_number_reflns 2579
_refine_ls_number_restraints 169
_refine_ls_restrained_S_all 1.082
_refine_ls_R_factor_all 0.0720
_refine_ls_R_factor_gt 0.0534
_refine_ls_shift/su_max 0.001
_refine_ls_shift/su_mean 0.001
_refine_ls_structure_factor_coef Fsqd
_refine_ls_weighting_details 'calc w=1/[\s^2^(Fo^2^)+(0.0941P)^2^+18.1164P] where P=(Fo^2^+2Fc^2^)/3'
_refine_ls_weighting_scheme calc
_refine_ls_wR_factor_gt 0.1432
_refine_ls_wR_factor_ref 0.1598
_reflns_number_gt 2033
_reflns_number_total 2579
_reflns_threshold_expression >2sigma(I)
_cod_data_source_file ja0567337si20051124_083715.cif
_cod_data_source_block cd
_cod_database_code 4110344

loop_
_symmetry_equiv_pos_as_xyz
'x, y, z'
'-y, x-y, z'
'-x+y, -x, z'
'x, y, -z+1/2'
'-y, x-y, -z+1/2'
'-x+y, -x, -z+1/2'
'y, x, -z'
'x-y, -y, -z'
'-x, -x+y, -z'
'y, x, z+1/2'
'x-y, -y, z+1/2'
'-x, -x+y, z+1/2'

loop_
_atom_site_label
_atom_site_type_symbol
_atom_site_fract_x
_atom_site_fract_y
_atom_site_fract_z
_atom_site_U_iso_or_equiv
_atom_site_adp_type
_atom_site_occupancy
_atom_site_symmetry_multiplicity
_atom_site_calc_flag
_atom_site_refinement_flags
_atom_site_disorder_assembly
_atom_site_disorder_group
Cd1 Cd 0.25700(6) 0.80103(6) 0.90017(3) 0.0320(2) Uani 1 1 d . . .
Cd2 Cd 0.0000 1.0000 0.7500 0.0495(6) Uani 1 6 d S . 1
N1 N 0.0691(7) 0.4201(7) 0.9670(4) 0.039(2) Uani 1 1 d . A 1
N2 N 0.2496(8) 0.8258(8) 0.8015(4) 0.044(2) Uani 1 1 d . . 1
C1 C 0.1136(9) 0.6069(9) 0.9519(5) 0.036(2) Uani 1 1 d . . 1
C2 C 0.0434(8) 0.4992(9) 0.9797(4) 0.033(2) Uani 1 1 d . . 1
C3 C 0.0000 0.3333(11) 1.0000 0.057(5) Uani 1 2 d S . 1
H3A H 0.0000 0.2679 1.0000 0.068 Uiso 1 2 calc SR . 1
C4 C 0.1274(10) 0.8916(11) 0.8313(5) 0.047(3) Uani 1 1 d . . 1
C5 C 0.1832(10) 0.8633(9) 0.7811(5) 0.044(3) Uani 1 1 d . . 1
C6 C 0.2817(14) 0.7989(15) 0.7500 0.047(4) Uani 1 2 d S . 1
H6A H 0.3227 0.7644 0.7500 0.056 Uiso 1 2 calc SR . 1
O1 O 0.1826(7) 0.6131(6) 0.9128(4) 0.0409(19) Uani 1 1 d . . 1
O2 O 0.1076(7) 0.6870(7) 0.9694(5) 0.054(2) Uani 1 1 d . . 1
O3 O 0.0672(12) 0.9296(12) 0.8180(5) 0.095(3) Uani 1 1 d U . 1
O4 O 0.1410(10) 0.8720(10) 0.8831(4) 0.067(3) Uani 1 1 d . . 1
Na1 Na 0.0000 1.0000 0.8903(6) 0.093(3) Uani 1 3 d SU . 1
O5 O -0.072(3) 0.865(3) 0.9386(13) 0.123(9) Uani 0.50 1 d PU B 1
O6 O 0.0000 1.0000 1.0000 0.126(5) Uani 1 6 d SU C 1
Na2 Na -0.010(2) 0.746(2) 0.9698(11) 0.076(5) Uani 0.33 1 d PU . 2
O7 O 0.033(3) 0.763(3) 1.0497(15) 0.091(7) Uani 0.50 1 d PU . 2
N4 N -0.166(2) 0.641(3) 0.8771(16) 0.146(7) Uani 0.50 1 d PDU . 1
C15 C -0.156(3) 0.680(3) 0.8193(18) 0.145(7) Uani 0.50 1 d PDU . 1
C16 C -0.237(3) 0.628(3) 0.7782(13) 0.143(7) Uani 0.50 1 d PDU . 1
C17 C -0.328(3) 0.536(3) 0.7949(16) 0.142(7) Uani 0.50 1 d PDU . 1
C18 C -0.338(2) 0.498(3) 0.8525(19) 0.143(7) Uani 0.50 1 d PDU . 1
C19 C -0.257(3) 0.550(3) 0.8936(13) 0.144(7) Uani 0.50 1 d PDU . 1
N3 N -0.564(3) 0.356(3) 0.6494(10) 0.148(7) Uani 0.50 1 d PDU . 1
C10 C -0.594(2) 0.363(3) 0.7070(12) 0.149(7) Uani 0.50 1 d PDU . 1
C11 C -0.518(3) 0.422(3) 0.7500 0.148(7) Uani 1 2 d SDU . 1
C12 C -0.412(3) 0.476(3) 0.7345(14) 0.142(7) Uani 0.50 1 d PDU . 1
C13 C -0.382(2) 0.469(3) 0.6767(18) 0.144(7) Uani 0.50 1 d PDU . 1
C14 C -0.457(3) 0.410(3) 0.6341(11) 0.149(7) Uani 0.50 1 d PDU . 1
H10A H -0.6698 0.3291 0.7189 0.179 Uiso 0.50 1 d P D 1
H11A H -0.5371 0.4264 0.7917 0.179 Uiso 0.50 1 d P E 1
H13A H -0.3084 0.5025 0.6635 0.179 Uiso 0.50 1 d P F 1
H14A H -0.4401 0.3874 0.5950 0.179 Uiso 0.50 1 d P G 1
H15A H -0.0890 0.7464 0.8111 0.179 Uiso 0.50 1 d P H 1
H16A H -0.2244 0.6646 0.7381 0.179 Uiso 0.50 1 d P I 1
H18A H -0.4067 0.4316 0.8587 0.179 Uiso 0.50 1 d P J 1
H19A H -0.2717 0.5139 0.9318 0.179 Uiso 0.50 1 d P K 1

loop_
_atom_site_aniso_label
_atom_site_aniso_U_11
_atom_site_aniso_U_22
_atom_site_aniso_U_33
_atom_site_aniso_U_23
_atom_site_aniso_U_13
_atom_site_aniso_U_12
Cd1 0.0358(4) 0.0263(4) 0.0298(3) 0.0004(3) -0.0050(3) 0.0124(3)
Cd2 0.0434(8) 0.0434(8) 0.0618(14) 0.000 0.000 0.0217(4)
N1 0.042(5) 0.040(5) 0.040(5) 0.008(4) 0.018(4) 0.024(5)
N2 0.050(6) 0.050(6) 0.041(5) 0.000(4) 0.002(4) 0.033(5)
C1 0.041(6) 0.039(6) 0.036(6) 0.000(4) -0.004(5) 0.025(5)
C2 0.027(5) 0.037(6) 0.035(5) -0.008(4) 0.000(4) 0.015(5)
C3 0.059(11) 0.033(6) 0.086(13) 0.014(5) 0.027(10) 0.030(6)
C4 0.051(7) 0.071(9) 0.035(6) 0.005(6) -0.003(5) 0.042(7)
C5 0.044(6) 0.035(6) 0.047(6) 0.000(5) -0.007(5) 0.014(5)
C6 0.057(10) 0.062(12) 0.030(7) 0.000 0.000 0.036(10)
O1 0.038(5) 0.028(4) 0.052(5) 0.004(3) 0.012(4) 0.013(3)
O2 0.059(5) 0.031(4) 0.073(6) 0.009(4) 0.023(4) 0.022(4)
O3 0.101(5) 0.110(5) 0.094(5) 0.008(4) -0.001(4) 0.067(4)
O4 0.086(7) 0.100(8) 0.037(4) 0.013(5) 0.005(5) 0.065(7)
Na1 0.088(4) 0.088(4) 0.101(5) 0.000 0.000 0.0442(18)
O5 0.117(10) 0.127(10) 0.124(10) -0.001(5) 0.000(5) 0.061(6)
O6 0.130(5) 0.130(5) 0.119(5) 0.000 0.000 0.065(3)
Na2 0.075(7) 0.075(7) 0.082(7) 0.005(5) -0.001(5) 0.041(5)
O7 0.090(9) 0.095(9) 0.086(8) -0.001(5) -0.001(5) 0.045(5)
N4 0.146(8) 0.144(8) 0.145(8) -0.001(5) 0.001(5) 0.072(5)
C15 0.146(8) 0.143(8) 0.147(8) 0.000(5) 0.000(5) 0.072(5)
C16 0.144(8) 0.143(8) 0.145(8) 0.001(5) 0.002(4) 0.073(4)
C17 0.143(7) 0.141(8) 0.145(7) 0.001(4) 0.002(4) 0.073(4)
C18 0.143(8) 0.144(8) 0.144(7) 0.000(5) 0.003(5) 0.073(5)
C19 0.145(8) 0.144(9) 0.144(8) -0.001(5) 0.002(4) 0.072(5)
N3 0.146(8) 0.150(9) 0.148(8) 0.004(5) -0.003(4) 0.075(5)
C10 0.148(7) 0.150(9) 0.151(8) -0.002(5) -0.001(4) 0.076(5)
C11 0.145(7) 0.149(9) 0.151(7) 0.000 0.000 0.074(5)
C12 0.145(7) 0.140(8) 0.147(7) 0.003(5) 0.000(4) 0.075(5)
C13 0.145(8) 0.144(9) 0.145(7) 0.004(5) -0.001(4) 0.074(5)
C14 0.148(8) 0.149(9) 0.149(8) 0.000(5) 0.000(4) 0.074(5)

loop_
_atom_type_symbol
_atom_type_description
_atom_type_scat_dispersion_real
_atom_type_scat_dispersion_imag
_atom_type_scat_source
C C 0.0033 0.0016 'International Tables Vol C Tables 4.2.6.8 and 6.1.1.4'
H H 0.0000 0.0000 'International Tables Vol C Tables 4.2.6.8 and 6.1.1.4'
N N 0.0061 0.0033 'International Tables Vol C Tables 4.2.6.8 and 6.1.1.4'
O O 0.0106 0.0060 'International Tables Vol C Tables 4.2.6.8 and 6.1.1.4'
Na Na 0.0362 0.0249 'International Tables Vol C Tables 4.2.6.8 and 6.1.1.4'
Cd Cd -0.8075 1.2024 'International Tables Vol C Tables 4.2.6.8 and 6.1.1.4'

loop_
_geom_angle_atom_site_label_1
_geom_angle_atom_site_label_2
_geom_angle_atom_site_label_3
_geom_angle
_geom_angle_site_symmetry_1
_geom_angle_site_symmetry_3
N2 Cd1 N1 124.9(4) . 3_565
N2 Cd1 O1 105.5(3) . .
N1 Cd1 O1 128.1(3) 3_565 .
N2 Cd1 O4 71.0(3) . .
N1 Cd1 O4 90.4(4) 3_565 .
O1 Cd1 O4 119.5(4) . .
N2 Cd1 O1 103.3(3) . 3_565
N1 Cd1 O1 71.1(3) 3_565 3_565
O1 Cd1 O1 87.3(4) . 3_565
O4 Cd1 O1 153.2(4) . 3_565
N2 Cd1 O2 128.0(4) . .
N1 Cd1 O2 96.4(3) 3_565 .
O1 Cd1 O2 54.9(3) . .
O4 Cd1 O2 79.6(3) . .
O1 Cd1 O2 120.6(3) 3_565 .
N2 Cd1 Na2 107.6(4) . .
N1 Cd1 Na2 92.0(5) 3_565 .
O1 Cd1 Na2 83.3(5) . .
O4 Cd1 Na2 46.2(5) . .
O1 Cd1 Na2 149.1(4) 3_565 .
O2 Cd1 Na2 33.6(4) . .
O3 Cd2 O3 135.7(2) 6_466 2_675
O3 Cd2 O3 81.5(5) 6_466 4_556
O3 Cd2 O3 135.7(2) 2_675 4_556
O3 Cd2 O3 81.5(5) 6_466 5_676
O3 Cd2 O3 82.2(6) 2_675 5_676
O3 Cd2 O3 81.5(5) 4_556 5_676
O3 Cd2 O3 135.7(2) 6_466 .
O3 Cd2 O3 81.5(5) 2_675 .
O3 Cd2 O3 82.2(6) 4_556 .
O3 Cd2 O3 135.7(2) 5_676 .
O3 Cd2 O3 82.2(6) 6_466 3_465
O3 Cd2 O3 81.5(5) 2_675 3_465
O3 Cd2 O3 135.7(2) 4_556 3_465
O3 Cd2 O3 135.7(2) 5_676 3_465
O3 Cd2 O3 81.5(5) . 3_465
O3 Cd2 Na1 48.9(3) 6_466 4_556
O3 Cd2 Na1 131.1(3) 2_675 4_556
O3 Cd2 Na1 48.9(3) 4_556 4_556
O3 Cd2 Na1 48.9(3) 5_676 4_556
O3 Cd2 Na1 131.1(3) . 4_556
O3 Cd2 Na1 131.1(3) 3_465 4_556
C3 N1 C2 105.9(9) . .
C3 N1 Cd1 135.4(8) . 2_665
C2 N1 Cd1 118.7(7) . 2_665
C6 N2 C5 104.0(11) . .
C6 N2 Cd1 136.5(9) . .
C5 N2 Cd1 118.6(7) . .
O2 C1 O1 123.2(11) . .
O2 C1 C2 120.2(10) . .
O1 C1 C2 116.5(9) . .
N1 C2 C2 107.8(6) . 9_557
N1 C2 C1 116.6(9) . .
C2 C2 C1 135.5(6) 9_557 .
N1 C3 N1 112.6(14) 9_557 .
N1 C3 H3A 123.7 9_557 .
N1 C3 H3A 123.7 . .
O4 C4 O3 122.7(12) . .
O4 C4 C5 116.7(11) . .
O3 C4 C5 120.6(10) . .
C5 C5 N2 108.9(6) 4_556 .
C5 C5 C4 136.0(6) 4_556 .
N2 C5 C4 115.1(10) . .
N2 C6 N2 113.9(16) 4_556 .
N2 C6 H6A 123.0 4_556 .
N2 C6 H6A 123.0 . .
C1 O1 Cd1 92.9(6) . .
C1 O1 Cd1 116.7(7) . 2_665
Cd1 O1 Cd1 149.0(4) . 2_665
C1 O2 Cd1 89.1(7) . .
C4 O3 Cd2 151.3(10) . .
C4 O3 Na1 123.3(9) . .
Cd2 O3 Na1 84.0(5) . .
C4 O4 Cd1 118.5(8) . .
O5 Na1 O5 94.1(13) 2_675 .
O5 Na1 O5 94.1(13) 2_675 3_465
O5 Na1 O5 94.1(13) . 3_465
O5 Na1 O3 169.4(11) 2_675 3_465
O5 Na1 O3 92.3(10) . 3_465
O5 Na1 O3 93.9(11) 3_465 3_465
O5 Na1 O3 93.9(11) 2_675 2_675
O5 Na1 O3 169.4(11) . 2_675
O5 Na1 O3 92.3(10) 3_465 2_675
O3 Na1 O3 78.8(6) 3_465 2_675
O5 Na1 O3 92.3(10) 2_675 .
O5 Na1 O3 93.9(10) . .
O5 Na1 O3 169.4(11) 3_465 .
O3 Na1 O3 78.8(6) 3_465 .
O3 Na1 O3 78.8(6) 2_675 .
O5 Na1 O6 57.7(9) 2_675 .
O5 Na1 O6 57.7(9) . .
O5 Na1 O6 57.7(9) 3_465 .
O3 Na1 O6 132.9(4) 3_465 .
O3 Na1 O6 132.9(4) 2_675 .
O3 Na1 O6 132.9(4) . .
Na1 O6 Na1 180.000(3) . 7_467
O7 Na2 Na2 156(8) 9_557 9_557
O7 Na2 O7 161(7) 9_557 .
Na2 Na2 O7 7(2) 9_557 .
O7 Na2 Cd1 96(6) 9_557 .
Na2 Na2 Cd1 104(2) 9_557 .
O7 Na2 Cd1 97.0(11) . .
Na2 O7 Na2 17(6) 9_557 .
C19 N4 C15 119.8(8) . .
C16 C15 N4 120.3(8) . .
C16 C15 H15A 124.5 . .
N4 C15 H15A 115.1 . .
C16 C16 C15 131.6(14) 4_556 .
C16 C16 C17 105.6(14) 4_556 .
C15 C16 C17 119.7(8) . .
C16 C16 H16A 27.8 4_556 .
C15 C16 H16A 114.9 . .
C17 C16 H16A 125.3 . .
C13 C17 C12 70(2) 4_556 4_556
C13 C17 C18 39(2) 4_556 .
C12 C17 C18 109(3) 4_556 .
C13 C17 C16 158(3) 4_556 .
C12 C17 C16 131(3) 4_556 .
C18 C17 C16 119.9(8) . .
C13 C17 C12 89(3) 4_556 .
C12 C17 C12 20(2) 4_556 .
C18 C17 C12 128(3) . .
C16 C17 C12 112(3) . .
C13 C17 C17 125(2) 4_556 4_556
C12 C17 C17 59(2) 4_556 4_556
C18 C17 C17 158.5(14) . 4_556
C16 C17 C17 74.4(15) . 4_556
C12 C17 C17 39(2) . 4_556
C13 C18 C19 172(4) 4_556 .
C13 C18 C17 53(4) 4_556 .
C19 C18 C17 120.3(8) . .
C13 C18 C14 60(3) 4_556 4_556
C19 C18 C14 127(3) . 4_556
C17 C18 C14 111(3) . 4_556
C13 C18 H18A 59.4 4_556 .
C19 C18 H18A 127.6 . .
C17 C18 H18A 112.1 . .
C14 C18 H18A 12.9 4_556 .
C18 C19 N4 119.9(8) . .
C18 C19 H19A 113.1 . .
N4 C19 H19A 126.9 . .
C10 N3 C14 119.9(8) . .
N3 C10 C11 120.5(8) . .
N3 C10 C10 159.0(13) . 4_556
C11 C10 C10 46.3(14) . 4_556
N3 C10 H10A 122.0 . .
C11 C10 H10A 117.4 . .
C10 C10 H10A 74.6 4_556 .
C12 C11 C12 29(3) 4_556 .
C12 C11 C10 147(2) 4_556 .
C12 C11 C10 119.4(8) . .
C12 C11 C10 119.4(8) 4_556 4_556
C12 C11 C10 147(2) . 4_556
C10 C11 C10 87(3) . 4_556
C12 C11 H11A 89.7 4_556 .
C12 C11 H11A 118.0 . .
C10 C11 H11A 122.5 . .
C10 C11 H11A 39.2 4_556 .
C12 C12 C17 121(2) 4_556 4_556
C12 C12 C13 159.1(13) 4_556 .
C17 C12 C13 49(3) 4_556 .
C12 C12 C11 75.5(14) 4_556 .
C17 C12 C11 159(3) 4_556 .
C13 C12 C11 120.0(8) . .
C12 C12 C17 39(2) 4_556 .
C17 C12 C17 82(4) 4_556 .
C13 C12 C17 126(3) . .
C11 C12 C17 114(3) . .
C12 C12 C13 14.0(12) 4_556 4_556
C17 C12 C13 112(2) 4_556 4_556
C13 C12 C13 145(2) . 4_556
C11 C12 C13 86(3) . 4_556
C17 C12 C13 32.6(17) . 4_556
C18 C13 C17 89(3) 4_556 4_556
C18 C13 C12 149(4) 4_556 .
C17 C13 C12 61(3) 4_556 .
C18 C13 C14 87(4) 4_556 .
C17 C13 C14 161(4) 4_556 .
C12 C13 C14 120.5(8) . .
C18 C13 C12 147(4) 4_556 4_556
C17 C13 C12 58(3) 4_556 4_556
C12 C13 C12 7.0(4) . 4_556
C14 C13 C12 125.2(7) . 4_556
C18 C13 H13A 33.3 4_556 .
C17 C13 H13A 66.9 4_556 .
C12 C13 H13A 123.7 . .
C14 C13 H13A 115.8 . .
C12 C13 H13A 118.5 4_556 .
C13 C14 N3 119.8(8) . .
C13 C14 C18 33(2) . 4_556
N3 C14 C18 151(2) . 4_556
C13 C14 H14A 123.6 . .
N3 C14 H14A 114.9 . .
C18 C14 H14A 94.3 4_556 .

loop_
_geom_bond_atom_site_label_1
_geom_bond_atom_site_label_2
_geom_bond_distance
_geom_bond_site_symmetry_2
Cd1 N2 2.186(10) .
Cd1 N1 2.200(9) 3_565
Cd1 O1 2.346(7) .
Cd1 O4 2.354(9) .
Cd1 O1 2.375(8) 3_565
Cd1 O2 2.442(8) .
Cd1 Na2 3.79(3) .
Cd2 O3 2.249(12) 6_466
Cd2 O3 2.249(12) 2_675
Cd2 O3 2.249(12) 4_556
Cd2 O3 2.249(12) 5_676
Cd2 O3 2.249(12) .
Cd2 O3 2.249(12) 3_465
Cd2 Na1 3.052(13) 4_556
N1 C3 1.338(12) .
N1 C2 1.373(14) .
N1 Cd1 2.200(9) 2_665
N2 C6 1.335(13) .
N2 C5 1.370(16) .
C1 O2 1.243(13) .
C1 O1 1.266(14) .
C1 C2 1.477(15) .
C2 C2 1.39(2) 9_557
C3 N1 1.338(12) 9_557
C3 H3A 0.9300 .
C4 O4 1.198(13) .
C4 O3 1.254(17) .
C4 C5 1.516(17) .
C5 C5 1.35(2) 4_556
C6 N2 1.335(13) 4_556
C6 H6A 0.9300 .
O1 Cd1 2.375(8) 2_665
O3 Na1 2.312(15) .
Na1 O5 1.96(3) 2_675
Na1 O5 1.96(3) .
Na1 O5 1.96(3) 3_465
Na1 O3 2.312(15) 3_465
Na1 O3 2.312(15) 2_675
Na1 O6 2.385(13) .
O6 Na1 2.385(13) 7_467
Na2 O7 0.51(4) 9_557
Na2 Na2 1.33(5) 9_557
Na2 O7 1.82(3) .
O7 Na2 0.51(4) 9_557
N4 C19 1.348(9) .
N4 C15 1.349(9) .
C15 C16 1.346(9) .
C15 H15A 0.9641 .
C16 C16 1.23(6) 4_556
C16 C17 1.351(9) .
C16 H16A 0.9857 .
C17 C13 1.07(5) 4_556
C17 C12 1.25(5) 4_556
C17 C18 1.347(9) .
C17 C12 1.70(3) .
C17 C17 1.95(7) 4_556
C18 C13 0.84(4) 4_556
C18 C19 1.346(9) .
C18 C14 1.55(5) 4_556
C18 H18A 0.9662 .
C19 H19A 0.9433 .
N3 C10 1.341(9) .
N3 C14 1.351(9) .
C10 C11 1.353(9) .
C10 C10 1.87(5) 4_556
C10 H10A 0.9731 .
C11 C12 1.350(9) 4_556
C11 C12 1.350(9) .
C11 C10 1.353(9) 4_556
C11 H11A 0.9554 .
C12 C12 0.67(6) 4_556
C12 C17 1.25(5) 4_556
C12 C13 1.345(9) .
C12 C13 1.99(6) 4_556
C13 C18 0.84(4) 4_556
C13 C17 1.07(5) 4_556
C13 C14 1.345(9) .
C13 C12 1.99(6) 4_556
C13 H13A 0.9543 .
C14 C18 1.55(5) 4_556
C14 H14A 0.9819 .
